data_2104167
loop_
_publ_author_name
'Rychlewska, Urszula'
'Wa\'scinska, Natalia'
'War\.zajtis, Beata'
'Gawro\'nski, Jacek'

_publ_contact_author
;
Urszula Rychlewska
Faculty of Chemistry
Adam Mickiewicz University
Grunwaldzka 6
60-780 Pozna\'n
Poland
;
_publ_section_title
;
 Role of the <i>gauche</i> effect and local 1,3-dipole--dipole
 interactions in stabilizing an unusual conformation of
 tartarodinitriles
;
_journal_issue 4
_journal_name_full 'Acta Crystallographica Section B'
_journal_page_first 497
_journal_page_last 503
_journal_paper_doi 10.1107/S0108768108018272
_journal_volume 64
_journal_year 2008
_chemical_formula_sum 'C8 H8 N2 O4'
_chemical_formula_weight 196.16
_chemical_name_systematic
;
 ?
;
_space_group_IT_number 61
_symmetry_cell_setting orthorhombic
_symmetry_space_group_name_Hall '-P 2ac 2ab'
_symmetry_space_group_name_H-M 'P b c a'
_atom_sites_solution_hydrogens geom
_atom_sites_solution_primary direct
_atom_sites_solution_secondary difmap
_audit_creation_method SHELXL-97
_cell_angle_alpha 90.00
_cell_angle_beta 90.00
_cell_angle_gamma 90.00
_cell_formula_units_Z 8
_cell_length_a 12.4510(4)
_cell_length_b 8.5089(3)
_cell_length_c 18.0764(5)
_cell_measurement_reflns_used 1892
_cell_measurement_temperature 130(2)
_cell_measurement_theta_max 26.06
_cell_measurement_theta_min 2.78
_cell_volume 1915.09(11)
_computing_cell_refinement 'CrysAlisPRO v.1.171 (Oxford Diffraction,2007)'
_computing_data_collection 'CrysAlis CCD v.1.171 (Oxford Diffraction,2007)'
_computing_data_reduction 'CrysAlisPRO v.1.171 (Oxford Diffraction,2007)'
_computing_molecular_graphics
;
Simens Analytical X-Ray Instruments (1989),
Mercury (Bruno, et al. 2002)
;
_computing_publication_material 'SHELXL-97 (Sheldrick, 1997)'
_computing_structure_refinement 'SHELXL-97 (Sheldrick, 1997)'
_computing_structure_solution 'SHELXS-86 (Sheldrick, 1990)'
_diffrn_ambient_temperature 130(2)
_diffrn_measured_fraction_theta_full 0.998
_diffrn_measured_fraction_theta_max 0.997
_diffrn_measurement_device_type 'Kuma KM4CCD \k-geometry diffractometer'
_diffrn_measurement_method '\w scans'
_diffrn_radiation_monochromator graphite
_diffrn_radiation_source 'fine-focus sealed tube'
_diffrn_radiation_type MoK\a
_diffrn_radiation_wavelength 0.71073
_diffrn_reflns_av_R_equivalents 0.0170
_diffrn_reflns_av_sigmaI/netI 0.0178
_diffrn_reflns_limit_h_max 15
_diffrn_reflns_limit_h_min -14
_diffrn_reflns_limit_k_max 10
_diffrn_reflns_limit_k_min -5
_diffrn_reflns_limit_l_max 22
_diffrn_reflns_limit_l_min -18
_diffrn_reflns_number 7983
_diffrn_reflns_theta_full 26.00
_diffrn_reflns_theta_max 26.06
_diffrn_reflns_theta_min 2.78
_diffrn_standards_interval_count 'every 50 dc frames'
_diffrn_standards_number '2 reference frames'
_exptl_absorpt_coefficient_mu 0.111
_exptl_absorpt_correction_type none
_exptl_crystal_colour colourless
_exptl_crystal_density_diffrn 1.361
_exptl_crystal_density_method 'not measured'
_exptl_crystal_description cube
_exptl_crystal_F_000 816
_exptl_crystal_size_max 0.60
_exptl_crystal_size_mid 0.40
_exptl_crystal_size_min 0.40
_refine_diff_density_max 0.152
_refine_diff_density_min -0.205
_refine_ls_extinction_coef 0.0030(7)
_refine_ls_extinction_expression Fc^*^=kFc[1+0.001xFc^2^\l^3^/sin(2\q)]^-1/4^
_refine_ls_extinction_method SHELXL
_refine_ls_goodness_of_fit_ref 1.085
_refine_ls_hydrogen_treatment riding
_refine_ls_matrix_type full
_refine_ls_number_parameters 128
_refine_ls_number_reflns 1892
_refine_ls_number_restraints 0
_refine_ls_restrained_S_all 1.085
_refine_ls_R_factor_all 0.0413
_refine_ls_R_factor_gt 0.0286
_refine_ls_shift/su_max 0.000
_refine_ls_shift/su_mean 0.000
_refine_ls_structure_factor_coef Fsqd
_refine_ls_weighting_details 'calc w=1/[\s^2^(Fo^2^)+(0.0426P)^2^+0.1378P] where P=(Fo^2^+2Fc^2^)/3'
_refine_ls_weighting_scheme calc
_refine_ls_wR_factor_gt 0.0704
_refine_ls_wR_factor_ref 0.0780
_reflns_number_gt 1438
_reflns_number_total 1892
_reflns_threshold_expression >2sigma(I)
_cod_data_source_file bs5062.cif
_cod_data_source_block 1b
_cod_original_sg_symbol_H-M Pbca
_cod_database_code 2104167
_cod_database_fobs_code 2104167

loop_
_symmetry_equiv_pos_as_xyz
'x, y, z'
'-x+1/2, -y, z+1/2'
'x+1/2, -y+1/2, -z'
'-x, y+1/2, -z+1/2'
'-x, -y, -z'
'x-1/2, y, -z-1/2'
'-x-1/2, y-1/2, z'
'x, -y-1/2, z-1/2'

loop_
_atom_site_type_symbol
_atom_site_label
_atom_site_fract_x
_atom_site_fract_y
_atom_site_fract_z
_atom_site_U_iso_or_equiv
_atom_site_adp_type
_atom_site_calc_flag
_atom_site_refinement_flags
_atom_site_occupancy
C C1 0.28613(10) 0.68999(15) 0.20264(6) 0.0303(3) Uani d . 1
C C2 0.39887(9) 0.66610(13) 0.17984(6) 0.0235(3) Uani d . 1
H H2A 0.4425 0.6308 0.2232 0.028 Uiso calc R 1
C C3 0.44618(9) 0.81709(14) 0.14802(6) 0.0235(3) Uani d . 1
H H3A 0.4502 0.8992 0.1875 0.028 Uiso calc R 1
C C4 0.38312(9) 0.87712(14) 0.08435(6) 0.0254(3) Uani d . 1
N N1 0.19831(9) 0.71034(15) 0.21825(6) 0.0446(3) Uani d . 1
O O2 0.39879(6) 0.54666(9) 0.12411(4) 0.0241(2) Uani d . 1
O O3 0.55178(6) 0.77781(9) 0.12351(4) 0.0260(2) Uani d . 1
N N4 0.33504(9) 0.92360(13) 0.03556(6) 0.0393(3) Uani d . 1
C C20 0.46945(9) 0.42452(14) 0.13412(6) 0.0238(3) Uani d . 1
O O20 0.52640(6) 0.41396(11) 0.18723(4) 0.0300(2) Uani d . 1
C C21 0.46398(10) 0.31504(15) 0.07021(7) 0.0333(3) Uani d . 1
H H21A 0.4974 0.3642 0.0269 0.040 Uiso d PR 0.70
H H21B 0.3887 0.2910 0.0592 0.040 Uiso d PR 0.70
H H21C 0.5022 0.2177 0.0824 0.040 Uiso d PR 0.70
H H21D 0.4227 0.2220 0.0848 0.040 Uiso d PR 0.30
H H21E 0.5366 0.2841 0.0552 0.040 Uiso d PR 0.30
H H21F 0.4292 0.3669 0.0281 0.040 Uiso d PR 0.30
C C30 0.62837(9) 0.89243(13) 0.13243(6) 0.0240(3) Uani d . 1
O O30 0.60689(7) 1.01851(10) 0.15784(5) 0.0328(2) Uani d . 1
C C31 0.73445(9) 0.83722(15) 0.10555(7) 0.0312(3) Uani d . 1
H H31A 0.7493 0.7325 0.1257 0.037 Uiso d PR 0.70
H H31B 0.7905 0.9104 0.1217 0.037 Uiso d PR 0.70
H H31C 0.7336 0.8322 0.0514 0.037 Uiso d PR 0.70
H H31D 0.7650 0.9168 0.0725 0.037 Uiso d PR 0.30
H H31E 0.7260 0.7377 0.0789 0.037 Uiso d PR 0.30
H H31F 0.7828 0.8196 0.1475 0.037 Uiso d PR 0.30

loop_
_atom_site_aniso_label
_atom_site_aniso_U_11
_atom_site_aniso_U_22
_atom_site_aniso_U_33
_atom_site_aniso_U_12
_atom_site_aniso_U_13
_atom_site_aniso_U_23
C1 0.0349(7) 0.0330(7) 0.0229(6) 0.0041(6) -0.0007(5) 0.0024(5)
C2 0.0265(6) 0.0244(6) 0.0196(5) 0.0042(5) -0.0025(4) -0.0018(5)
C3 0.0235(6) 0.0239(6) 0.0230(6) 0.0031(5) -0.0030(4) -0.0062(5)
C4 0.0291(7) 0.0212(6) 0.0259(6) 0.0007(5) 0.0014(5) -0.0028(5)
N1 0.0356(7) 0.0605(9) 0.0377(6) 0.0093(6) 0.0050(5) 0.0041(6)
O2 0.0278(4) 0.0217(4) 0.0227(4) 0.0019(3) -0.0038(3) -0.0020(3)
O3 0.0225(4) 0.0235(5) 0.0321(4) 0.0017(3) -0.0010(3) -0.0069(4)
N4 0.0466(7) 0.0379(7) 0.0333(6) 0.0075(5) -0.0065(5) 0.0040(5)
C20 0.0230(6) 0.0228(6) 0.0257(6) -0.0008(5) 0.0049(5) 0.0037(5)
O20 0.0282(4) 0.0365(5) 0.0252(4) 0.0074(4) -0.0018(3) 0.0020(4)
C21 0.0417(8) 0.0261(7) 0.0322(7) 0.0024(6) -0.0005(5) -0.0038(5)
C30 0.0295(6) 0.0231(7) 0.0194(5) -0.0009(5) -0.0052(4) 0.0040(5)
O30 0.0400(5) 0.0234(5) 0.0350(5) -0.0045(4) 0.0048(4) -0.0043(4)
C31 0.0267(7) 0.0317(7) 0.0353(6) 0.0023(5) -0.0020(5) 0.0048(6)

loop_
_atom_type_symbol
_atom_type_description
_atom_type_scat_dispersion_real
_atom_type_scat_dispersion_imag
_atom_type_scat_source
C C 0.0033 0.0016 'International Tables Vol C Tables 4.2.6.8 and 6.1.1.4'
H H 0.0000 0.0000 'International Tables Vol C Tables 4.2.6.8 and 6.1.1.4'
N N 0.0061 0.0033 'International Tables Vol C Tables 4.2.6.8 and 6.1.1.4'
O O 0.0106 0.0060 'International Tables Vol C Tables 4.2.6.8 and 6.1.1.4'

loop_
_geom_angle_atom_site_label_1
_geom_angle_atom_site_label_2
_geom_angle_atom_site_label_3
_geom_angle
N1 C1 C2 177.95(13)
O2 C2 C1 107.07(9)
O2 C2 C3 109.45(8)
C1 C2 C3 110.87(10)
O2 C2 H2A 109.8
C1 C2 H2A 109.8
C3 C2 H2A 109.8
O3 C3 C4 109.10(9)
O3 C3 C2 105.99(9)
C4 C3 C2 112.21(9)
O3 C3 H3A 109.8
C4 C3 H3A 109.8
C2 C3 H3A 109.8
N4 C4 C3 179.74(14)
C20 O2 C2 116.36(8)
C30 O3 C3 115.91(9)
O20 C20 O2 122.82(11)
O20 C20 C21 127.14(11)
O2 C20 C21 110.03(9)
C20 C21 H21A 109.5
C20 C21 H21B 109.5
H21A C21 H21B 109.5
C20 C21 H21C 109.5
H21A C21 H21C 109.5
H21B C21 H21C 109.5
C20 C21 H21D 108.8
H21A C21 H21D 141.5
H21B C21 H21D 52.0
H21C C21 H21D 60.8
C20 C21 H21E 109.9
H21A C21 H21E 60.1
H21B C21 H21E 140.4
H21C C21 H21E 52.2
H21D C21 H21E 109.9
C20 C21 H21F 109.9
H21A C21 H21F 51.4
H21B C21 H21F 60.9
H21C C21 H21F 140.3
H21D C21 H21F 109.9
H21E C21 H21F 108.3
O30 C30 O3 121.75(10)
O30 C30 C31 127.46(11)
O3 C30 C31 110.78(10)
C30 C31 H31A 109.5
C30 C31 H31B 109.6
H31A C31 H31B 109.5
C30 C31 H31C 109.4
H31A C31 H31C 109.5
H31B C31 H31C 109.5
C30 C31 H31D 109.0
H31A C31 H31D 141.4
H31B C31 H31D 57.8
H31C C31 H31D 54.9
C30 C31 H31E 109.8
H31A C31 H31E 54.3
H31B C31 H31E 140.6
H31C C31 H31E 58.0
H31D C31 H31E 109.9
C30 C31 H31F 110.0
H31A C31 H31F 57.2
H31B C31 H31F 55.2
H31C C31 H31F 140.6
H31D C31 H31F 109.9
H31E C31 H31F 108.3

loop_
_geom_bond_atom_site_label_1
_geom_bond_atom_site_label_2
_geom_bond_distance
C1 N1 1.1424(15)
C1 C2 1.4771(17)
C2 O2 1.4310(13)
C2 C3 1.5259(16)
C2 H2A 1.0000
C3 O3 1.4272(14)
C3 C4 1.4839(16)
C3 H3A 1.0000
C4 N4 1.1369(14)
O2 C20 1.3737(13)
O3 C30 1.3735(14)
C20 O20 1.1969(13)
C20 C21 1.4857(16)
C21 H21A 0.9800
C21 H21B 0.9799
C21 H21C 0.9800
C21 H21D 0.9799
C21 H21E 0.9801
C21 H21F 0.9801
C30 O30 1.1973(14)
C30 C31 1.4837(16)
C31 H31A 0.9801
C31 H31B 0.9800
C31 H31C 0.9798
C31 H31D 0.9799
C31 H31E 0.9800
C31 H31F 0.9800

loop_
_geom_torsion_atom_site_label_1
_geom_torsion_atom_site_label_2
_geom_torsion_atom_site_label_3
_geom_torsion_atom_site_label_4
_geom_torsion
O2 C2 C3 O3 -58.33(11)
C1 C2 C3 O3 -176.21(9)
O2 C2 C3 C4 60.66(12)
C1 C2 C3 C4 -57.22(12)
C1 C2 O2 C20 -129.58(9)
C3 C2 O2 C20 110.19(10)
C4 C3 O3 C30 94.79(11)
C2 C3 O3 C30 -144.19(9)
C2 O2 C20 O20 2.15(15)
C2 O2 C20 C21 -177.08(9)
C3 O3 C30 O30 -1.49(15)
C3 O3 C30 C31 179.53(9)
